data_7205619
loop_
_publ_author_name
'Cao, Deng-Ke'
'Sreevidya, Thekku V.'
'Botoshansky, Mark'
'Golden, Gilad'
'Benedict, Jason B.'
'Kaftory, Menahem'

_publ_section_title
;
 Formation of different photodimers of isoquinolinone by irradiation of
 solid molecular compounds
;
_journal_issue 9
_journal_name_full CrystEngComm
_journal_page_first 3181
_journal_paper_doi 10.1039/c0ce00489h
_journal_volume 13
_journal_year 2011
_chemical_formula_moiety 'C30 H22 O2 , C18 H14 N2 O2'
_chemical_formula_sum 'C48 H36 N2 O4'
_chemical_formula_weight 704.79
_chemical_name_systematic
;
1,1,6,6-tetraphenyl-2,4-hexadiyne-1,6-diol:
2(dimer of Isoquinolin-3(2H)-one)
;
_space_group_IT_number 15
_symmetry_cell_setting monoclinic
_symmetry_space_group_name_Hall '-C 2yc'
_symmetry_space_group_name_H-M 'C 1 2/c 1'
_atom_sites_solution_hydrogens geom
_atom_sites_solution_primary direct
_atom_sites_solution_secondary difmap
_audit_creation_method SHELXL-97
_cell_angle_alpha 90.00
_cell_angle_beta 114.443(9)
_cell_angle_gamma 90.00
_cell_formula_units_Z 4
_cell_length_a 26.761(8)
_cell_length_b 9.111(3)
_cell_length_c 16.998(6)
_cell_measurement_reflns_used 1166
_cell_measurement_temperature 286(2)
_cell_measurement_theta_max 19.41
_cell_measurement_theta_min 2.55
_cell_volume 3773(2)
_computing_cell_refinement 'Bruker SAINT'
_computing_data_collection 'Bruker APEX2'
_computing_data_reduction 'Bruker SAINT'
_computing_structure_refinement 'SHELXL-97 (Sheldrick, 1997)'
_computing_structure_solution 'SHELXS-97 (Sheldrick, 1990)'
_diffrn_ambient_temperature 286(2)
_diffrn_measured_fraction_theta_full 0.993
_diffrn_measured_fraction_theta_max 0.993
_diffrn_measurement_device_type 'Bruker APEX-II CCD'
_diffrn_measurement_method '\f and \w scans'
_diffrn_radiation_monochromator graphite
_diffrn_radiation_source 'sealed tube'
_diffrn_radiation_type MoK\a
_diffrn_radiation_wavelength 0.71073
_diffrn_reflns_av_R_equivalents 0.0971
_diffrn_reflns_av_sigmaI/netI 0.1166
_diffrn_reflns_limit_h_max 33
_diffrn_reflns_limit_h_min -20
_diffrn_reflns_limit_k_max 11
_diffrn_reflns_limit_k_min -10
_diffrn_reflns_limit_l_max 20
_diffrn_reflns_limit_l_min -21
_diffrn_reflns_number 12245
_diffrn_reflns_theta_full 26.45
_diffrn_reflns_theta_max 26.45
_diffrn_reflns_theta_min 2.39
_exptl_absorpt_coefficient_mu 0.079
_exptl_absorpt_correction_type none
_exptl_crystal_colour yellow
_exptl_crystal_density_diffrn 1.241
_exptl_crystal_density_method 'not measured'
_exptl_crystal_description Prism
_exptl_crystal_F_000 1480
_exptl_crystal_size_max 0.4
_exptl_crystal_size_mid 0.3
_exptl_crystal_size_min 0.3
_refine_diff_density_max 0.322
_refine_diff_density_min -0.273
_refine_diff_density_rms 0.060
_refine_ls_extinction_coef 0.0042(13)
_refine_ls_extinction_expression Fc^*^=kFc[1+0.001xFc^2^\l^3^/sin(2\q)]^-1/4^
_refine_ls_extinction_method SHELXL
_refine_ls_goodness_of_fit_ref 0.926
_refine_ls_hydrogen_treatment constr
_refine_ls_matrix_type full
_refine_ls_number_parameters 309
_refine_ls_number_reflns 3873
_refine_ls_number_restraints 0
_refine_ls_restrained_S_all 0.926
_refine_ls_R_factor_all 0.2198
_refine_ls_R_factor_gt 0.0879
_refine_ls_shift/su_max 0.022
_refine_ls_shift/su_mean 0.001
_refine_ls_structure_factor_coef Fsqd
_refine_ls_weighting_details 'calc w=1/[\s^2^(Fo^2^)+(0.1920P)^2^+0.0000P] where P=(Fo^2^+2Fc^2^)/3'
_refine_ls_weighting_scheme calc
_refine_ls_wR_factor_gt 0.2394
_refine_ls_wR_factor_ref 0.3502
_reflns_number_gt 1294
_reflns_number_total 3873
_reflns_threshold_expression >2sigma(I)
_cod_data_source_file c0ce00489h.txt
_cod_data_source_block Cao5(prism)_dimer
_cod_original_sg_symbol_H-M C2/c
_cod_database_code 7205619

loop_
_symmetry_equiv_pos_as_xyz
'x, y, z'
'-x, y, -z+1/2'
'x+1/2, y+1/2, z'
'-x+1/2, y+1/2, -z+1/2'
'-x, -y, -z'
'x, -y, z-1/2'
'-x+1/2, -y+1/2, -z'
'x+1/2, -y+1/2, z-1/2'

loop_
_atom_site_label
_atom_site_type_symbol
_atom_site_fract_x
_atom_site_fract_y
_atom_site_fract_z
_atom_site_U_iso_or_equiv
_atom_site_adp_type
_atom_site_occupancy
_atom_site_symmetry_multiplicity
_atom_site_calc_flag
_atom_site_refinement_flags
_atom_site_disorder_assembly
_atom_site_disorder_group
O1 O 0.14365(14) 0.5925(5) 0.4501(3) 0.1096(15) Uani 1 1 d . . .
H1 H 0.1265 0.5621 0.4771 0.131 Uiso 1 1 calc R . .
C1 C 0.0277(2) 0.5048(5) 0.2752(4) 0.0872(16) Uani 1 1 d . . .
C2 C 0.0760(2) 0.5051(5) 0.3181(4) 0.0832(15) Uani 1 1 d . . .
C3 C 0.13466(17) 0.4982(5) 0.3794(3) 0.0729(14) Uani 1 1 d . . .
C4 C 0.17094(19) 0.5566(5) 0.3350(4) 0.0807(15) Uani 1 1 d . . .
C5 C 0.2123(2) 0.6543(7) 0.3767(5) 0.114(2) Uani 1 1 d . . .
H5 H 0.2177 0.6898 0.4309 0.136 Uiso 1 1 calc R . .
C6 C 0.2460(3) 0.7004(10) 0.3381(7) 0.160(4) Uani 1 1 d . . .
H6 H 0.2741 0.7665 0.3671 0.192 Uiso 1 1 calc R . .
C7 C 0.2392(5) 0.6523(15) 0.2605(10) 0.171(5) Uani 1 1 d . . .
H7 H 0.2625 0.6844 0.2358 0.206 Uiso 1 1 calc R . .
C8 C 0.1974(5) 0.5543(10) 0.2163(7) 0.162(4) Uani 1 1 d . . .
H8 H 0.1918 0.5210 0.1616 0.194 Uiso 1 1 calc R . .
C9 C 0.1645(3) 0.5079(7) 0.2547(5) 0.117(2) Uani 1 1 d . . .
H9 H 0.1367 0.4408 0.2257 0.140 Uiso 1 1 calc R . .
C10 C 0.14932(19) 0.3411(6) 0.4079(4) 0.0789(14) Uani 1 1 d . . .
C11 C 0.1815(2) 0.3073(8) 0.4934(4) 0.108(2) Uani 1 1 d . . .
H11 H 0.1939 0.3834 0.5334 0.130 Uiso 1 1 calc R . .
C12 C 0.1957(3) 0.1681(15) 0.5213(7) 0.156(4) Uani 1 1 d . . .
H12 H 0.2171 0.1487 0.5794 0.187 Uiso 1 1 calc R . .
C13 C 0.1780(4) 0.0572(12) 0.4629(10) 0.162(5) Uani 1 1 d . . .
H13 H 0.1877 -0.0388 0.4815 0.194 Uiso 1 1 calc R . .
C14 C 0.1464(4) 0.0831(8) 0.3777(7) 0.138(3) Uani 1 1 d . . .
H14 H 0.1348 0.0056 0.3387 0.166 Uiso 1 1 calc R . .
C15 C 0.1318(3) 0.2267(7) 0.3495(5) 0.1048(19) Uani 1 1 d . . .
H15 H 0.1102 0.2455 0.2915 0.126 Uiso 1 1 calc R . .
O2A O -0.0694(9) 0.566(3) -0.0241(10) 0.080(4) Uani 0.50 1 d P . .
O2B O -0.0562(9) 0.580(3) 0.0153(11) 0.092(5) Uani 0.50 1 d P . .
N1C N 0.00073(19) 0.6827(4) -0.0399(4) 0.1082(18) Uani 1 1 d . . .
C16C C -0.0451(3) 0.6893(6) -0.0243(5) 0.123(3) Uani 1 1 d . . .
C17A C -0.0625(8) 0.8459(19) -0.0002(10) 0.079(5) Uani 0.50 1 d P . .
C18C C -0.0560(2) 0.9389(6) -0.0687(4) 0.0908(18) Uani 1 1 d . . .
C19A C -0.0691(5) 1.0943(12) -0.0589(10) 0.087(3) Uani 0.50 1 d P . .
C20A C -0.0687(6) 1.1811(14) -0.1365(11) 0.103(4) Uani 0.50 1 d P . .
C21A C -0.0217(6) 1.1712(13) -0.1471(11) 0.095(4) Uani 0.50 1 d P . .
C22A C -0.0101(6) 1.0169(12) -0.1530(10) 0.093(4) Uani 0.50 1 d P . .
C23C C -0.0071(3) 0.9313(5) -0.0825(4) 0.0907(18) Uani 1 1 d . . .
C24A C -0.0241(10) 1.186(3) 0.0679(18) 0.093(7) Uani 0.50 1 d P . .
C17B C -0.0723(7) 0.825(2) -0.0475(11) 0.078(5) Uani 0.50 1 d P . .
C19B C -0.1046(5) 1.0279(12) -0.1247(8) 0.083(3) Uani 0.50 1 d P . .
C22B C 0.0251(5) 1.0745(12) -0.0885(9) 0.083(3) Uani 0.50 1 d P . .
C24B C -0.0291(11) 1.187(3) 0.036(2) 0.145(16) Uani 0.50 1 d P . .
C21B C -0.0532(8) 1.1096(16) -0.2032(10) 0.109(5) Uani 0.50 1 d P . .
C20B C -0.1030(6) 1.1128(16) -0.1899(9) 0.099(4) Uani 0.50 1 d P . .

loop_
_atom_site_aniso_label
_atom_site_aniso_U_11
_atom_site_aniso_U_22
_atom_site_aniso_U_33
_atom_site_aniso_U_23
_atom_site_aniso_U_13
_atom_site_aniso_U_12
O1 0.051(2) 0.136(3) 0.134(3) -0.055(3) 0.032(2) -0.017(2)
C1 0.049(3) 0.073(3) 0.121(4) 0.003(3) 0.016(3) 0.002(2)
C2 0.052(3) 0.069(3) 0.111(4) 0.001(3) 0.015(3) 0.005(2)
C3 0.037(2) 0.076(3) 0.093(3) -0.005(3) 0.015(2) -0.001(2)
C4 0.049(3) 0.070(3) 0.113(4) 0.012(3) 0.023(3) 0.006(2)
C5 0.073(4) 0.106(4) 0.137(5) 0.028(4) 0.019(4) -0.019(4)
C6 0.081(5) 0.151(8) 0.225(11) 0.072(8) 0.041(7) -0.026(5)
C7 0.132(8) 0.166(10) 0.256(14) 0.093(10) 0.121(10) 0.041(7)
C8 0.219(11) 0.114(6) 0.218(10) 0.039(7) 0.156(10) 0.028(7)
C9 0.138(6) 0.093(4) 0.145(6) 0.000(4) 0.084(5) -0.001(4)
C10 0.046(3) 0.088(4) 0.103(4) 0.011(3) 0.032(3) 0.005(3)
C11 0.055(3) 0.150(6) 0.116(5) 0.045(4) 0.032(3) 0.000(4)
C12 0.063(5) 0.205(10) 0.191(10) 0.118(9) 0.045(5) 0.020(6)
C13 0.085(7) 0.140(8) 0.286(16) 0.108(9) 0.104(9) 0.052(6)
C14 0.125(7) 0.090(6) 0.229(10) 0.017(6) 0.102(7) 0.022(5)
C15 0.103(5) 0.081(4) 0.137(5) 0.015(4) 0.056(4) 0.019(4)
O2A 0.066(9) 0.054(6) 0.119(12) 0.023(9) 0.037(9) -0.002(5)
O2B 0.070(11) 0.067(7) 0.147(15) 0.015(11) 0.052(11) 0.004(7)
N1C 0.095(4) 0.060(3) 0.205(5) 0.035(3) 0.098(4) 0.016(2)
C16C 0.115(5) 0.063(4) 0.239(8) 0.054(4) 0.122(6) 0.027(3)
C17A 0.112(12) 0.053(7) 0.106(13) 0.016(9) 0.079(13) 0.013(7)
C18C 0.112(5) 0.057(3) 0.140(5) 0.027(3) 0.089(4) 0.021(3)
C19A 0.090(9) 0.062(7) 0.124(10) 0.005(7) 0.060(8) 0.003(6)
C20A 0.103(10) 0.075(8) 0.152(13) 0.053(8) 0.075(10) 0.035(7)
C21A 0.089(9) 0.065(8) 0.146(12) 0.035(7) 0.065(9) 0.018(7)
C22A 0.125(11) 0.063(7) 0.123(10) 0.029(7) 0.082(9) 0.033(8)
C23C 0.122(5) 0.052(3) 0.136(5) 0.023(3) 0.091(4) 0.017(3)
C24A 0.090(11) 0.066(11) 0.130(14) 0.054(9) 0.053(9) -0.003(8)
C17B 0.073(9) 0.069(9) 0.116(13) 0.025(10) 0.063(11) 0.024(7)
C19B 0.082(8) 0.068(7) 0.099(8) 0.013(6) 0.039(7) 0.022(6)
C22B 0.088(8) 0.068(7) 0.109(10) 0.025(7) 0.057(7) 0.012(6)
C24B 0.137(19) 0.105(15) 0.28(4) 0.142(19) 0.17(2) 0.103(15)
C21B 0.152(15) 0.081(9) 0.126(12) 0.007(8) 0.089(12) 0.010(10)
C20B 0.110(11) 0.095(10) 0.089(9) 0.006(7) 0.038(8) 0.019(8)

loop_
_atom_type_symbol
_atom_type_description
_atom_type_scat_dispersion_real
_atom_type_scat_dispersion_imag
_atom_type_scat_source
O O 0.0106 0.0060 'International Tables Vol C Tables 4.2.6.8 and 6.1.1.4'
C C 0.0033 0.0016 'International Tables Vol C Tables 4.2.6.8 and 6.1.1.4'
H H 0.0000 0.0000 'International Tables Vol C Tables 4.2.6.8 and 6.1.1.4'
N N 0.0061 0.0033 'International Tables Vol C Tables 4.2.6.8 and 6.1.1.4'

loop_
_geom_angle_atom_site_label_1
_geom_angle_atom_site_label_2
_geom_angle_atom_site_label_3
_geom_angle
_geom_angle_site_symmetry_1
_geom_angle_site_symmetry_3
_geom_angle_publ_flag
C2 C1 C1 179.2(8) . 2 ?
C1 C2 C3 173.5(6) . . ?
O1 C3 C2 109.3(4) . . ?
O1 C3 C10 111.9(4) . . ?
C2 C3 C10 109.0(4) . . ?
O1 C3 C4 106.5(4) . . ?
C2 C3 C4 109.7(4) . . ?
C10 C3 C4 110.5(4) . . ?
C5 C4 C9 117.8(6) . . ?
C5 C4 C3 120.5(6) . . ?
C9 C4 C3 121.7(5) . . ?
C4 C5 C6 119.9(8) . . ?
C7 C6 C5 121.5(10) . . ?
C6 C7 C8 119.9(10) . . ?
C9 C8 C7 118.5(10) . . ?
C8 C9 C4 122.3(8) . . ?
C15 C10 C11 117.8(6) . . ?
C15 C10 C3 121.3(5) . . ?
C11 C10 C3 121.0(6) . . ?
C12 C11 C10 122.7(8) . . ?
C11 C12 C13 118.6(10) . . ?
C12 C13 C14 121.6(10) . . ?
C13 C14 C15 119.4(9) . . ?
C10 C15 C14 119.9(7) . . ?
O2B O2A C16C 77(4) . . ?
O2A O2B C16C 75(4) . . ?
C16C N1C C24B 118.1(9) . 5_575 ?
C16C N1C C24A 123.3(11) . 5_575 ?
C24B N1C C24A 19(2) 5_575 5_575 ?
O2A C16C O2B 27.9(11) . . ?
O2A C16C N1C 117.2(12) . . ?
O2B C16C N1C 118.9(12) . . ?
O2A C16C C17B 123.8(14) . . ?
O2B C16C C17B 127.9(14) . . ?
N1C C16C C17B 113.0(8) . . ?
O2A C16C C17A 124.5(13) . . ?
O2B C16C C17A 113.3(13) . . ?
N1C C16C C17A 118.0(8) . . ?
C17B C16C C17A 28.2(8) . . ?
C17B C17A C18C 55(2) . . ?
C17B C17A C22B 157(3) . 5_575 ?
C18C C17A C22B 104.2(11) . 5_575 ?
C17B C17A C16C 61(2) . . ?
C18C C17A C16C 99.4(8) . . ?
C22B C17A C16C 120.6(13) 5_575 . ?
C17B C18C C23C 117.9(8) . . ?
C17B C18C C19A 129.7(8) . . ?
C23C C18C C19A 109.9(6) . . ?
C17B C18C C19B 108.7(10) . . ?
C23C C18C C19B 122.6(6) . . ?
C19A C18C C19B 50.9(6) . . ?
C17B C18C C17A 30.1(10) . . ?
C23C C18C C17A 120.6(8) . . ?
C19A C18C C17A 109.9(8) . . ?
C19B C18C C17A 116.6(9) . . ?
C19B C19A C18C 64.9(8) . . ?
C19B C19A C20A 76.2(11) . . ?
C18C C19A C20A 107.9(10) . . ?
C19B C19A C24B 170.9(12) . . ?
C18C C19A C24B 118.8(11) . . ?
C20A C19A C24B 109.0(12) . . ?
C19B C19A C20B 41.4(8) . . ?
C18C C19A C20B 88.6(8) . . ?
C20A C19A C20B 34.8(7) . . ?
C24B C19A C20B 143.1(11) . . ?
C20B C20A C21A 109.7(17) . . ?
C20B C20A C21B 63.7(14) . . ?
C21A C20A C21B 46.1(8) . . ?
C20B C20A C19A 96.3(12) . . ?
C21A C20A C19A 114.7(11) . . ?
C21B C20A C19A 121.5(10) . . ?
C20B C20A C19B 51.1(9) . . ?
C21A C20A C19B 123.3(10) . . ?
C21B C20A C19B 94.3(12) . . ?
C19A C20A C19B 45.2(6) . . ?
C21B C21A C20A 74.5(13) . . ?
C21B C21A C22A 64.3(13) . . ?
C20A C21A C22A 108.3(12) . . ?
C21B C21A C22B 113.0(14) . . ?
C20A C21A C22B 121.0(11) . . ?
C22A C21A C22B 48.8(7) . . ?
C22B C22A C21B 114.9(12) . . ?
C22B C22A C23C 74.0(9) . . ?
C21B C22A C23C 126.6(11) . . ?
C22B C22A C21A 68.4(11) . . ?
C21B C22A C21A 46.5(7) . . ?
C23C C22A C21A 114.6(10) . . ?
C24A C23C C22A 114.8(13) 5_575 . ?
C24A C23C C18C 124.3(10) 5_575 . ?
C22A C23C C18C 112.5(7) . . ?
C24A C23C C24B 20(2) 5_575 5_575 ?
C22A C23C C24B 131.9(12) . 5_575 ?
C18C C23C C24B 113.6(10) . 5_575 ?
C24A C23C C22B 111.1(10) 5_575 . ?
C22A C23C C22B 47.9(6) . . ?
C18C C23C C22B 122.1(5) . . ?
C24B C23C C22B 112.7(13) 5_575 . ?
C24B C24A C23C 95(5) . 5_575 ?
C24B C24A N1C 67(5) . 5_575 ?
C23C C24A N1C 112.9(16) 5_575 5_575 ?
C17A C17B C18C 95(3) . . ?
C17A C17B C16C 91(3) . . ?
C18C C17B C16C 127.8(13) . . ?
C19A C19B C20B 100.4(11) . . ?
C19A C19B C18C 64.1(8) . . ?
C20B C19B C18C 120.8(9) . . ?
C19A C19B C20A 58.7(9) . . ?
C20B C19B C20A 41.7(7) . . ?
C18C C19B C20A 97.5(8) . . ?
C22A C22B C21A 62.8(10) . . ?
C22A C22B C17A 170.2(12) . 5_575 ?
C21A C22B C17A 112.3(12) . 5_575 ?
C22A C22B C23C 58.1(8) . . ?
C21A C22B C23C 101.3(10) . . ?
C17A C22B C23C 117.2(9) 5_575 . ?
C24A C24B N1C 94(6) . 5_575 ?
C24A C24B C23C 65(5) . 5_575 ?
N1C C24B C23C 112(2) 5_575 5_575 ?
C24A C24B C19A 142(6) . . ?
N1C C24B C19A 124.5(19) 5_575 . ?
C23C C24B C19A 99.3(18) 5_575 . ?
C21A C21B C22A 69.2(14) . . ?
C21A C21B C20B 105.9(14) . . ?
C22A C21B C20B 120.0(12) . . ?
C21A C21B C20A 59.3(11) . . ?
C22A C21B C20A 102.5(13) . . ?
C20B C21B C20A 46.7(8) . . ?
C20A C20B C19B 87.1(12) . . ?
C20A C20B C21B 69.7(13) . . ?
C19B C20B C21B 117.2(12) . . ?
C20A C20B C19A 48.9(9) . . ?
C19B C20B C19A 38.3(7) . . ?
C21B C20B C19A 98.5(11) . . ?

loop_
_geom_bond_atom_site_label_1
_geom_bond_atom_site_label_2
_geom_bond_distance
_geom_bond_site_symmetry_2
_geom_bond_publ_flag
O1 C3 1.415(6) . ?
C1 C2 1.192(6) . ?
C1 C1 1.373(10) 2 ?
C2 C3 1.483(7) . ?
C3 C10 1.510(7) . ?
C3 C4 1.550(7) . ?
C4 C5 1.368(8) . ?
C4 C9 1.375(8) . ?
C5 C6 1.382(10) . ?
C6 C7 1.330(14) . ?
C7 C8 1.385(14) . ?
C8 C9 1.363(10) . ?
C10 C15 1.381(8) . ?
C10 C11 1.384(8) . ?
C11 C12 1.352(11) . ?
C12 C13 1.357(13) . ?
C13 C14 1.361(13) . ?
C14 C15 1.393(9) . ?
O2A O2B 0.63(3) . ?
O2A C16C 1.30(2) . ?
O2B C16C 1.31(2) . ?
N1C C16C 1.358(7) . ?
N1C C24B 1.40(3) 5_575 ?
N1C C24A 1.52(2) 5_575 ?
C16C C17B 1.406(18) . ?
C16C C17A 1.606(16) . ?
C17A C17B 0.759(17) . ?
C17A C18C 1.507(16) . ?
C17A C22B 1.60(2) 5_575 ?
C18C C17B 1.237(18) . ?
C18C C23C 1.423(7) . ?
C18C C19A 1.485(12) . ?
C18C C19B 1.495(12) . ?
C19A C19B 1.281(16) . ?
C19A C20A 1.542(17) . ?
C19A C24B 1.74(4) . ?
C19A C20B 2.03(2) . ?
C20A C20B 1.169(17) . ?
C20A C21A 1.344(16) . ?
C20A C21B 1.51(2) . ?
C20A C19B 1.753(18) . ?
C21A C21B 1.127(17) . ?
C21A C22A 1.452(16) . ?
C21A C22B 1.518(17) . ?
C22A C22B 1.228(16) . ?
C22A C21B 1.399(19) . ?
C22A C23C 1.404(12) . ?
C23C C24A 1.31(2) 5_575 ?
C23C C24B 1.44(2) 5_575 ?
C23C C22B 1.590(12) . ?
C24A C24B 0.50(5) . ?
C24A C23C 1.31(2) 5_575 ?
C24A N1C 1.52(2) 5_575 ?
C19B C20B 1.367(15) . ?
C22B C17A 1.60(2) 5_575 ?
C24B N1C 1.40(3) 5_575 ?
C24B C23C 1.44(2) 5_575 ?
C21B C20B 1.44(2) . ?

loop_
_geom_torsion_atom_site_label_1
_geom_torsion_atom_site_label_2
_geom_torsion_atom_site_label_3
_geom_torsion_atom_site_label_4
_geom_torsion
_geom_torsion_site_symmetry_1
_geom_torsion_site_symmetry_2
_geom_torsion_site_symmetry_3
_geom_torsion_site_symmetry_4
_geom_torsion_publ_flag
C1 C1 C2 C3 -167(27) 2 . . . ?
C1 C2 C3 O1 -64(5) . . . . ?
C1 C2 C3 C10 58(5) . . . . ?
C1 C2 C3 C4 179(100) . . . . ?
O1 C3 C4 C5 15.5(6) . . . . ?
C2 C3 C4 C5 133.6(5) . . . . ?
C10 C3 C4 C5 -106.3(6) . . . . ?
O1 C3 C4 C9 -167.5(5) . . . . ?
C2 C3 C4 C9 -49.3(6) . . . . ?
C10 C3 C4 C9 70.8(6) . . . . ?
C9 C4 C5 C6 -0.2(9) . . . . ?
C3 C4 C5 C6 177.0(6) . . . . ?
C4 C5 C6 C7 0.3(13) . . . . ?
C5 C6 C7 C8 0.3(16) . . . . ?
C6 C7 C8 C9 -0.9(15) . . . . ?
C7 C8 C9 C4 1.0(12) . . . . ?
C5 C4 C9 C8 -0.5(9) . . . . ?
C3 C4 C9 C8 -177.6(6) . . . . ?
O1 C3 C10 C15 164.3(4) . . . . ?
C2 C3 C10 C15 43.3(6) . . . . ?
C4 C3 C10 C15 -77.2(6) . . . . ?
O1 C3 C10 C11 -16.6(6) . . . . ?
C2 C3 C10 C11 -137.5(5) . . . . ?
C4 C3 C10 C11 101.9(5) . . . . ?
C15 C10 C11 C12 -0.6(8) . . . . ?
C3 C10 C11 C12 -179.7(5) . . . . ?
C10 C11 C12 C13 0.6(11) . . . . ?
C11 C12 C13 C14 -0.2(13) . . . . ?
C12 C13 C14 C15 -0.1(13) . . . . ?
C11 C10 C15 C14 0.2(8) . . . . ?
C3 C10 C15 C14 179.4(5) . . . . ?
C13 C14 C15 C10 0.1(10) . . . . ?
O2B O2A C16C N1C 101(4) . . . . ?
O2B O2A C16C C17B -108(4) . . . . ?
O2B O2A C16C C17A -74(5) . . . . ?
O2A O2B C16C N1C -94(4) . . . . ?
O2A O2B C16C C17B 92(5) . . . . ?
O2A O2B C16C C17A 120(4) . . . . ?
C24B N1C C16C O2A -176.9(18) 5_575 . . . ?
C24A N1C C16C O2A 161.5(15) 5_575 . . . ?
C24B N1C C16C O2B -145.3(18) 5_575 . . . ?
C24A N1C C16C O2B -166.8(16) 5_575 . . . ?
C24B N1C C16C C17B 29.1(19) 5_575 . . . ?
C24A N1C C16C C17B 7.6(18) 5_575 . . . ?
C24B N1C C16C C17A -1.7(19) 5_575 . . . ?
C24A N1C C16C C17A -23.2(17) 5_575 . . . ?
O2A C16C C17A C17B -98(3) . . . . ?
O2B C16C C17A C17B -128(3) . . . . ?
N1C C16C C17A C17B 87(3) . . . . ?
O2A C16C C17A C18C -139.1(12) . . . . ?
O2B C16C C17A C18C -168.4(12) . . . . ?
N1C C16C C17A C18C 46.0(14) . . . . ?
C17B C16C C17A C18C -41(2) . . . . ?
O2A C16C C17A C22B 108.1(16) . . . 5_575 ?
O2B C16C C17A C22B 78.8(16) . . . 5_575 ?
N1C C16C C17A C22B -66.8(13) . . . 5_575 ?
C17B C16C C17A C22B -153(3) . . . 5_575 ?
C22B C17A C18C C17B 169(3) 5_575 . . . ?
C16C C17A C18C C17B 44.3(19) . . . . ?
C17B C17A C18C C23C -94(3) . . . . ?
C22B C17A C18C C23C 75.6(11) 5_575 . . . ?
C16C C17A C18C C23C -49.4(13) . . . . ?
C17B C17A C18C C19A 137(2) . . . . ?
C22B C17A C18C C19A -53.8(13) 5_575 . . . ?
C16C C17A C18C C19A -178.9(9) . . . . ?
C17B C17A C18C C19B 81(3) . . . . ?
C22B C17A C18C C19B -109.2(11) 5_575 . . . ?
C16C C17A C18C C19B 125.7(10) . . . . ?
C17B C18C C19A C19B -82.1(15) . . . . ?
C23C C18C C19A C19B 116.3(8) . . . . ?
C17A C18C C19A C19B -108.6(11) . . . . ?
C17B C18C C19A C20A -146.8(14) . . . . ?
C23C C18C C19A C20A 51.7(12) . . . . ?
C19B C18C C19A C20A -64.6(11) . . . . ?
C17A C18C C19A C20A -173.2(12) . . . . ?
C17B C18C C19A C24B 88.6(17) . . . . ?
C23C C18C C19A C24B -73.0(12) . . . . ?
C19B C18C C19A C24B 170.7(14) . . . . ?
C17A C18C C19A C24B 62.1(15) . . . . ?
C17B C18C C19A C20B -117.3(14) . . . . ?
C23C C18C C19A C20B 81.1(8) . . . . ?
C19B C18C C19A C20B -35.2(7) . . . . ?
C17A C18C C19A C20B -143.8(10) . . . . ?
C19B C19A C20A C20B 1.9(11) . . . . ?
C18C C19A C20A C20B 59.3(13) . . . . ?
C24B C19A C20A C20B -170.3(12) . . . . ?
C19B C19A C20A C21A -113.2(16) . . . . ?
C18C C19A C20A C21A -55.8(19) . . . . ?
C24B C19A C20A C21A 74.5(17) . . . . ?
C20B C19A C20A C21A -115.1(19) . . . . ?
C19B C19A C20A C21B -61.0(18) . . . . ?
C18C C19A C20A C21B -4(2) . . . . ?
C24B C19A C20A C21B 126.8(17) . . . . ?
C20B C19A C20A C21B -62.9(17) . . . . ?
C18C C19A C20A C19B 57.4(9) . . . . ?
C24B C19A C20A C19B -172.2(12) . . . . ?
C20B C19A C20A C19B -1.9(11) . . . . ?
C20B C20A C21A C21B 3.8(15) . . . . ?
C19A C20A C21A C21B 110.9(17) . . . . ?
C19B C20A C21A C21B 59.6(18) . . . . ?
C20B C20A C21A C22A -51.8(18) . . . . ?
C21B C20A C21A C22A -55.6(13) . . . . ?
C19A C20A C21A C22A 55(2) . . . . ?
C19B C20A C21A C22A 4(2) . . . . ?
C20B C20A C21A C22B -104.1(19) . . . . ?
C21B C20A C21A C22B -107.9(18) . . . . ?
C19A C20A C21A C22B 3(2) . . . . ?
C19B C20A C21A C22B -48(3) . . . . ?
C21B C21A C22A C22B -177.5(15) . . . . ?
C20A C21A C22A C22B -115.6(16) . . . . ?
C20A C21A C22A C21B 61.9(14) . . . . ?
C22B C21A C22A C21B 177.5(15) . . . . ?
C21B C21A C22A C23C -118.0(16) . . . . ?
C20A C21A C22A C23C -56(2) . . . . ?
C22B C21A C22A C23C 59.5(11) . . . . ?
C22B C22A C23C C24A -96.7(14) . . . 5_575 ?
C21B C22A C23C C24A 153.9(17) . . . 5_575 ?
C21A C22A C23C C24A -153.2(15) . . . 5_575 ?
C22B C22A C23C C18C 113.6(9) . . . . ?
C21B C22A C23C C18C 4.1(19) . . . . ?
C21A C22A C23C C18C 57.1(15) . . . . ?
C22B C22A C23C C24B -84(2) . . . 5_575 ?
C21B C22A C23C C24B 167(2) . . . 5_575 ?
C21A C22A C23C C24B -140(2) . . . 5_575 ?
C21B C22A C23C C22B -109.4(17) . . . . ?
C21A C22A C23C C22B -56.5(12) . . . . ?
C17B C18C C23C C24A -5(2) . . . 5_575 ?
C19A C18C C23C C24A 158.5(16) . . . 5_575 ?
C19B C18C C23C C24A -145.8(16) . . . 5_575 ?
C17A C18C C23C C24A 29.1(18) . . . 5_575 ?
C17B C18C C23C C22A 140.9(12) . . . . ?
C19A C18C C23C C22A -55.1(10) . . . . ?
C19B C18C C23C C22A 0.6(11) . . . . ?
C17A C18C C23C C22A 175.5(10) . . . . ?
C17B C18C C23C C24B -25(2) . . . 5_575 ?
C19A C18C C23C C24B 138.9(17) . . . 5_575 ?
C19B C18C C23C C24B -165.4(18) . . . 5_575 ?
C17A C18C C23C C24B 9(2) . . . 5_575 ?
C17B C18C C23C C22B -165.6(11) . . . . ?
C19A C18C C23C C22B -1.6(11) . . . . ?
C19B C18C C23C C22B 54.0(12) . . . . ?
C17A C18C C23C C22B -131.1(11) . . . . ?
C22B C17A C17B C18C -27(8) 5_575 . . . ?
C16C C17A C17B C18C -128.1(15) . . . . ?
C18C C17A C17B C16C 128.1(15) . . . . ?
C22B C17A C17B C16C 101(7) 5_575 . . . ?
C23C C18C C17B C17A 104(2) . . . . ?
C19A C18C C17B C17A -57(3) . . . . ?
C19B C18C C17B C17A -111(2) . . . . ?
C23C C18C C17B C16C 9(2) . . . . ?
C19A C18C C17B C16C -151.6(13) . . . . ?
C19B C18C C17B C16C 154.1(15) . . . . ?
C17A C18C C17B C16C -95(3) . . . . ?
O2A C16C C17B C17A 101(3) . . . . ?
O2B C16C C17B C17A 67(3) . . . . ?
N1C C16C C17B C17A -107(2) . . . . ?
O2A C16C C17B C18C -161.8(16) . . . . ?
O2B C16C C17B C18C 164.0(15) . . . . ?
N1C C16C C17B C18C -10(2) . . . . ?
C17A C16C C17B C18C 97(3) . . . . ?
C18C C19A C19B C20B -119.3(9) . . . . ?
C20A C19A C19B C20B -1.6(9) . . . . ?
C24B C19A C19B C20B 124(7) . . . . ?
C20A C19A C19B C18C 117.7(7) . . . . ?
C24B C19A C19B C18C -116(8) . . . . ?
C20B C19A C19B C18C 119.3(9) . . . . ?
C18C C19A C19B C20A -117.7(7) . . . . ?
C24B C19A C19B C20A 126(8) . . . . ?
C20B C19A C19B C20A 1.6(9) . . . . ?
C17B C18C C19B C19A 126.4(10) . . . . ?
C23C C18C C19B C19A -90.1(9) . . . . ?
C17A C18C C19B C19A 94.8(10) . . . . ?
C17B C18C C19B C20B -146.8(13) . . . . ?
C23C C18C C19B C20B -3.3(16) . . . . ?
C19A C18C C19B C20B 86.8(14) . . . . ?
C17A C18C C19B C20B -178.4(12) . . . . ?
C17B C18C C19B C20A 176.1(11) . . . . ?
C23C C18C C19B C20A -40.4(11) . . . . ?
C19A C18C C19B C20A 49.7(9) . . . . ?
C17A C18C C19B C20A 144.5(10) . . . . ?
C20B C20A C19B C19A -177.6(14) . . . . ?
C21A C20A C19B C19A 93.0(18) . . . . ?
C21B C20A C19B C19A 131.6(13) . . . . ?
C21A C20A C19B C20B -89(2) . . . . ?
C21B C20A C19B C20B -50.8(13) . . . . ?
C19A C20A C19B C20B 177.6(14) . . . . ?
C20B C20A C19B C18C 128.9(12) . . . . ?
C21A C20A C19B C18C 40(2) . . . . ?
C21B C20A C19B C18C 78.1(12) . . . . ?
C19A C20A C19B C18C -53.5(8) . . . . ?
C21B C22A C22B C21A -2.0(12) . . . . ?
C23C C22A C22B C21A -125.4(8) . . . . ?
C21B C22A C22B C17A 60(7) . . . 5_575 ?
C23C C22A C22B C17A -63(7) . . . 5_575 ?
C21A C22A C22B C17A 62(7) . . . 5_575 ?
C21B C22A C22B C23C 123.4(12) . . . . ?
C21A C22A C22B C23C 125.4(8) . . . . ?
C21B C21A C22B C22A 2.5(15) . . . . ?
C20A C21A C22B C22A 87.7(18) . . . . ?
C21B C21A C22B C17A -168.2(14) . . . 5_575 ?
C20A C21A C22B C17A -82.9(18) . . . 5_575 ?
C22A C21A C22B C17A -170.7(13) . . . 5_575 ?
C21B C21A C22B C23C -42.4(16) . . . . ?
C20A C21A C22B C23C 42.9(19) . . . . ?
C22A C21A C22B C23C -44.8(8) . . . . ?
C24A C23C C22B C22A 105.0(16) 5_575 . . . ?
C18C C23C C22B C22A -92.5(10) . . . . ?
C24B C23C C22B C22A 126.6(17) 5_575 . . . ?
C24A C23C C22B C21A 152.6(16) 5_575 . . . ?
C22A C23C C22B C21A 47.6(10) . . . . ?
C18C C23C C22B C21A -44.9(13) . . . . ?
C24B C23C C22B C21A 174.3(17) 5_575 . . . ?
C24A C23C C22B C17A -84.8(17) 5_575 . . 5_575 ?
C22A C23C C22B C17A 170.2(13) . . . 5_575 ?
C18C C23C C22B C17A 77.7(12) . . . 5_575 ?
C24B C23C C22B C17A -63.2(18) 5_575 . . 5_575 ?
C23C C24A C24B N1C -112.9(13) 5_575 . . 5_575 ?
N1C C24A C24B C23C 112.9(13) 5_575 . . 5_575 ?
C23C C24A C24B C19A 73(8) 5_575 . . . ?
N1C C24A C24B C19A -175(8) 5_575 . . . ?
C19B C19A C24B C24A 49(13) . . . . ?
C18C C19A C24B C24A -64(9) . . . . ?
C20A C19A C24B C24A 172(8) . . . . ?
C20B C19A C24B C24A 163(8) . . . . ?
C19B C19A C24B N1C -125(7) . . . 5_575 ?
C18C C19A C24B N1C 123.0(13) . . . 5_575 ?
C20A C19A C24B N1C -1.1(18) . . . 5_575 ?
C20B C19A C24B N1C -10(3) . . . 5_575 ?
C19B C19A C24B C23C 110(7) . . . 5_575 ?
C18C C19A C24B C23C -2.4(17) . . . 5_575 ?
C20A C19A C24B C23C -126.5(12) . . . 5_575 ?
C20B C19A C24B C23C -135.7(14) . . . 5_575 ?
C20A C21A C21B C22A -119.6(8) . . . . ?
C22B C21A C21B C22A -2.1(12) . . . . ?
C20A C21A C21B C20B -3.0(12) . . . . ?
C22A C21A C21B C20B 116.6(12) . . . . ?
C22B C21A C21B C20B 114.6(13) . . . . ?
C22A C21A C21B C20A 119.6(8) . . . . ?
C22B C21A C21B C20A 117.6(12) . . . . ?
C22B C22A C21B C21A 2.6(15) . . . . ?
C23C C22A C21B C21A 90.6(18) . . . . ?
C22B C22A C21B C20B -94.2(19) . . . . ?
C23C C22A C21B C20B -6(3) . . . . ?
C21A C22A C21B C20B -96.8(16) . . . . ?
C22B C22A C21B C20A -47.4(17) . . . . ?
C23C C22A C21B C20A 41(2) . . . . ?
C21A C22A C21B C20A -50.0(11) . . . . ?
C20B C20A C21B C21A -176.0(16) . . . . ?
C19A C20A C21B C21A -95.2(18) . . . . ?
C19B C20A C21B C21A -133.7(12) . . . . ?
C20B C20A C21B C22A -119.7(15) . . . . ?
C21A C20A C21B C22A 56.3(13) . . . . ?
C19A C20A C21B C22A -39(2) . . . . ?
C19B C20A C21B C22A -77.4(14) . . . . ?
C21A C20A C21B C20B 176.0(16) . . . . ?
C19A C20A C21B C20B 80.8(16) . . . . ?
C19B C20A C21B C20B 42.3(9) . . . . ?
C21A C20A C20B C19B 117.4(11) . . . . ?
C21B C20A C20B C19B 120.5(10) . . . . ?
C19A C20A C20B C19B -1.7(10) . . . . ?
C21A C20A C20B C21B -3.1(12) . . . . ?
C19A C20A C20B C21B -122.2(10) . . . . ?
C19B C20A C20B C21B -120.5(10) . . . . ?
C21A C20A C20B C19A 119.1(12) . . . . ?
C21B C20A C20B C19A 122.2(10) . . . . ?
C19B C20A C20B C19A 1.7(10) . . . . ?
C19A C19B C20B C20A 2.1(12) . . . . ?
C18C C19B C20B C20A -63.9(14) . . . . ?
C19A C19B C20B C21B 67.4(15) . . . . ?
C18C C19B C20B C21B 1(2) . . . . ?
C20A C19B C20B C21B 65.3(15) . . . . ?
C18C C19B C20B C19A -66.0(11) . . . . ?
C20A C19B C20B C19A -2.1(12) . . . . ?
C21A C21B C20B C20A 3.6(14) . . . . ?
C22A C21B C20B C20A 78.4(18) . . . . ?
C21A C21B C20B C19B -71.9(18) . . . . ?
C22A C21B C20B C19B 3(2) . . . . ?
C20A C21B C20B C19B -75.5(14) . . . . ?
C21A C21B C20B C19A -36.6(15) . . . . ?
C22A C21B C20B C19A 38.2(18) . . . . ?
C20A C21B C20B C19A -40.1(8) . . . . ?
C19B C19A C20B C20A -177.3(16) . . . . ?
C18C C19A C20B C20A -125.0(12) . . . . ?
C24B C19A C20B C20A 15.3(19) . . . . ?
C18C C19A C20B C19B 52.2(9) . . . . ?
C20A C19A C20B C19B 177.3(16) . . . . ?
C24B C19A C20B C19B -167.4(18) . . . . ?
C19B C19A C20B C21B -123.9(13) . . . . ?
C18C C19A C20B C21B -71.7(10) . . . . ?
C20A C19A C20B C21B 53.4(12) . . . . ?
C24B C19A C20B C21B 68.7(18) . . . . ?
